data_7241789
loop_
_publ_author_name
'Yuan, Shi-Fang'
'Fan, Zhe'
'Yan, Yi'
'Ma, Yanping'
'Han, Mingyang'
'Liang, Tongling'
'Sun, Wen-Hua'

_publ_section_title
;
 Achieving polydispersive HDPE by N,N,N-Co precatalysts appended with
 N-2,4-bis(di(4-methoxyphenyl)methyl)-6-methylphenyl
;
_journal_issue 71
_journal_name_full 'RSC Advances'
_journal_page_first 43400
_journal_page_last 43411
_journal_paper_doi 10.1039/D0RA09333E
_journal_volume 10
_journal_year 2020
_chemical_formula_moiety 'C55 H55 Cl2 Co N3 O4'
_chemical_formula_sum 'C55 H55 Cl2 Co N3 O4'
_chemical_formula_weight 951.91
_space_group_crystal_system monoclinic
_space_group_IT_number 14
_space_group_name_Hall '-P 2ybc'
_space_group_name_H-M_alt 'P 1 21/c 1'
_symmetry_Int_Tables_number 14
_atom_sites_solution_primary dual
_audit_creation_date 2019-06-27
_audit_creation_method
;
Olex2 1.2
(compiled 2017.08.10 svn.r3458 for OlexSys, GUI svn.r5381)
;
_audit_update_record
;
2020-09-04 deposited with the CCDC.	2020-12-09 downloaded from the CCDC.
;
_cell_angle_alpha 90
_cell_angle_beta 98.564(2)
_cell_angle_gamma 90
_cell_formula_units_Z 4
_cell_length_a 12.3277(3)
_cell_length_b 15.5549(4)
_cell_length_c 26.3520(7)
_cell_measurement_reflns_used 12571
_cell_measurement_temperature 169.99(13)
_cell_measurement_theta_max 73.2680
_cell_measurement_theta_min 3.2770
_cell_volume 4996.8(2)
_computing_cell_refinement 'CrysAlisPro 1.171.40.14e (Rigaku OD, 2018)'
_computing_data_collection 'CrysAlisPro 1.171.40.14e (Rigaku OD, 2018)'
_computing_data_reduction 'CrysAlisPro 1.171.40.14e (Rigaku OD, 2018)'
_computing_molecular_graphics 'Olex2 (Dolomanov et al., 2009)'
_computing_publication_material 'Olex2 (Dolomanov et al., 2009)'
_computing_structure_refinement 'olex2.refine (Bourhis et al., 2015)'
_computing_structure_solution 'ShelXT (Sheldrick, 2015)'
_diffrn_ambient_environment N~2~
_diffrn_ambient_temperature 169.99(13)
_diffrn_detector 'CCD plate'
_diffrn_detector_type HyPix
_diffrn_measured_fraction_theta_full 0.9605
_diffrn_measured_fraction_theta_max 0.9605
_diffrn_measurement_details
;
List of Runs (angles in degrees, time in seconds):

  # Type    Start    End  Width  t~exp~   \w     \q     \k     \f   Frames
#--------------------------------------------------------------------------
  1  \w   -118.00 -85.00   0.50    0.44    --  -46.95-122.00  63.00   66
  2  \w    -70.00 -37.00   0.50    0.44    --  -46.95 122.00 144.00   66
  3  \w    -86.00 -61.00   0.50    0.44    --  -46.95-151.00 -98.00   50
  4  \w     17.00  92.00   0.50    0.44    --   46.95-122.00  63.00  150
  5  \w     46.00  71.00   0.50    0.44    --   46.95-151.00 -98.00   50
  6  \w   -145.00-120.00   0.50    1.50    --  -99.00-122.00  63.00   50
  7  \w   -105.00 -80.00   0.50    1.50    --  -99.00 151.00 -54.00   50
  8  \w     31.00 131.00   0.50    1.50    --  103.25-151.00 -98.00  200
  9  \w    100.00 168.00   0.50    1.50    --  103.25 122.00 144.00  136
 10  \w     72.00 107.00   0.50    1.50    --  103.25-122.00  63.00   70
 11  \w   -118.00 -80.00   0.50    0.44    --  -46.95-125.00 120.00   76
 12  \w   -119.00 -56.00   0.50    0.44    --  -46.95 -77.00  90.00  126
 13  \w     35.00 115.00   0.50    0.44    --   46.95  38.00-120.00  160
 14  \w   -168.00-109.00   0.50    1.50    --  -99.00 -30.00  60.00  118
 15  \w    -93.00 -32.00   0.50    1.50    --  -99.00  45.00   0.00  122
 16  \w     35.00  70.00   0.50    1.50    --  103.25 -94.00 150.00   70
 17  \w     31.00 109.00   0.50    1.50    --  103.25 -94.00  60.00  156
 18  \w     35.00 108.00   0.50    1.50    --  103.25 -94.00 -90.00  146
 19  \w    100.00 168.00   0.50    1.50    --  103.25  45.00  90.00  136
 20  \w     32.00 103.00   0.50    1.50    --  103.25 -94.00-120.00  142
 21  \w     92.00 156.00   0.50    1.50    --  103.25  45.00-120.00  128
;
_diffrn_measurement_device 'four-circle diffractometer'
_diffrn_measurement_device_type 'XtaLAB Synergy R, HyPix'
_diffrn_measurement_method '\w scans'
_diffrn_orient_matrix_type 'CrysAlisPro convention (1999,Acta A55,543-557)'
_diffrn_orient_matrix_UB_11 -0.0877898000
_diffrn_orient_matrix_UB_12 -0.0232591000
_diffrn_orient_matrix_UB_13 0.0336505000
_diffrn_orient_matrix_UB_21 -0.0304558000
_diffrn_orient_matrix_UB_22 0.0957042000
_diffrn_orient_matrix_UB_23 0.0029871000
_diffrn_orient_matrix_UB_31 -0.0856833000
_diffrn_orient_matrix_UB_32 -0.0102512000
_diffrn_orient_matrix_UB_33 -0.0485172000
_diffrn_radiation_monochromator mirror
_diffrn_radiation_probe x-ray
_diffrn_radiation_type 'Cu K\a'
_diffrn_radiation_wavelength 1.54184
_diffrn_reflns_av_R_equivalents 0.0446
_diffrn_reflns_av_unetI/netI 0.0389
_diffrn_reflns_limit_h_max 15
_diffrn_reflns_limit_h_min -15
_diffrn_reflns_limit_k_max 18
_diffrn_reflns_limit_k_min -19
_diffrn_reflns_limit_l_max 30
_diffrn_reflns_limit_l_min -33
_diffrn_reflns_number 38554
_diffrn_reflns_theta_full 75.7663
_diffrn_reflns_theta_max 75.77
_diffrn_reflns_theta_min 3.31
_diffrn_source 'Rotating-anode X-ray tube'
_diffrn_source_type 'PhotonJet R (Cu) X-ray Source'
_exptl_absorpt_coefficient_mu 4.051
_exptl_absorpt_correction_T_max 1.00000
_exptl_absorpt_correction_T_min 0.66538
_exptl_absorpt_correction_type multi-scan
_exptl_absorpt_process_details
;
CrysAlisPro 1.171.40.14e (Rigaku Oxford Diffraction, 2018)
Empirical absorption correction using spherical harmonics,
 implemented in SCALE3 ABSPACK scaling algorithm.
;
_exptl_crystal_colour green
_exptl_crystal_colour_primary green
_exptl_crystal_density_diffrn 1.2652
_exptl_crystal_description needle
_exptl_crystal_F_000 1994.5887
_exptl_crystal_size_max 0.6
_exptl_crystal_size_mid 0.13
_exptl_crystal_size_min 0.1
_refine_diff_density_max 1.1040
_refine_diff_density_min -0.4580
_refine_diff_density_rms 0.0755
_refine_ls_d_res_high 0.7953
_refine_ls_d_res_low 13.3563
_refine_ls_goodness_of_fit_ref 1.2723
_refine_ls_hydrogen_treatment constr
_refine_ls_matrix_type full
_refine_ls_number_constraints 90
_refine_ls_number_parameters 596
_refine_ls_number_reflns 9991
_refine_ls_number_restraints 0
_refine_ls_restrained_S_all 1.2723
_refine_ls_R_factor_all 0.0688
_refine_ls_R_factor_gt 0.0528
_refine_ls_shift/su_max 0.0000
_refine_ls_shift/su_mean 0.0000
_refine_ls_structure_factor_coef Fsqd
_refine_ls_weighting_details 'w=1/[\s^2^(Fo^2^)+(0.1P)^2^] where P=(Fo^2^+2Fc^2^)/3'
_refine_ls_weighting_scheme calc
_refine_ls_wR_factor_gt 0.1560
_refine_ls_wR_factor_ref 0.1733
_reflns_Friedel_coverage 0.0
_reflns_limit_h_max 15
_reflns_limit_h_min -15
_reflns_limit_k_max 19
_reflns_limit_k_min 0
_reflns_limit_l_max 33
_reflns_limit_l_min 0
_reflns_number_gt 7938
_reflns_number_total 9991
_reflns_threshold_expression I>=2u(I)
_cod_data_source_file d0ra09333e2.cif
_cod_data_source_block Co4
_cod_database_code 7241789
_chemical_oxdiff_usercomment 'C H N Coi Cl O'
_reflns_odcompleteness_completeness 99.82
_reflns_odcompleteness_iscentric 1
_reflns_odcompleteness_theta 68.13
_olex2_refinement_description
;
1. Fixed Uiso
 At 1.2 times of:
  All C(H) groups
 At 1.5 times of:
  All C(H,H,H) groups
2.a Ternary CH refined with riding coordinates:
 C41(H41), C26(H26)
2.b Aromatic/amide H refined with riding coordinates:
 C12(H12), C14(H14), C24(H24), C22(H22), C28(H28), C29(H29), C31(H31),
 C32(H32), C35(H35), C36(H36), C38(H38), C39(H39), C47(H47), C46(H46), C44(H44),
  C43(H43), C54(H54), C53(H53), C51(H51), C50(H50), C6(H6), C5(H5), C4(H4)
2.c Idealised Me refined as rotating group:
 C1(H1a,H1b,H1c), C19(H19a,H19b,H19c), C18(H18a,H18b,H18c), C17(H17a,H17b,
 H17c), C9(H9a,H9b,H9c), C16(H16a,H16b,H16c), C48(H48a,H48b,H48c), C33(H33a,
 H33b,H33c), C40(H40a,H40b,H40c), C55(H55a,H55b,H55c)
;
_olex2_submission_special_instructions 'No special instructions were received'
_oxdiff_exptl_absorpt_empirical_details
;
Empirical correction (ABSPACK) includes:
- Absorption correction using spherical harmonics
- Frame scaling
;
_oxdiff_exptl_absorpt_empirical_full_max 1.401
_oxdiff_exptl_absorpt_empirical_full_min 0.422

loop_
_space_group_symop_id
_space_group_symop_operation_xyz
1 x,y,z
2 -x,y+1/2,-z+1/2
3 -x,-y,-z
4 x,-y-1/2,z-1/2

loop_
_atom_site_label
_atom_site_type_symbol
_atom_site_fract_x
_atom_site_fract_y
_atom_site_fract_z
_atom_site_U_iso_or_equiv
_atom_site_adp_type
_atom_site_occupancy
_atom_site_refinement_flags_posn
Co1 Co 0.51420(3) 0.52050(3) 0.718832(15) 0.03023(13) Uani 1.000000 .
Cl1 Cl 0.67062(5) 0.55247(5) 0.76992(2) 0.04231(17) Uani 1.000000 .
Cl2 Cl 0.40308(6) 0.63112(5) 0.69408(3) 0.0515(2) Uani 1.000000 .
N2 N 0.48981(17) 0.39498(14) 0.69765(8) 0.0357(5) Uani 1.000000 .
N1 N 0.57528(17) 0.50985(15) 0.64131(8) 0.0337(4) Uani 1.000000 .
N3 N 0.43884(18) 0.45839(15) 0.78388(8) 0.0364(5) Uani 1.000000 .
O2 O 0.8151(2) 0.67217(18) 0.32781(8) 0.0634(6) Uani 1.000000 .
O4 O 1.13441(19) 0.79362(17) 0.74076(11) 0.0682(7) Uani 1.000000 .
O3 O 1.0731(2) 0.9560(2) 0.63379(13) 0.0844(9) Uani 1.000000 .
O1 O 0.9357(3) 0.26173(19) 0.54681(13) 0.0826(8) Uani 1.000000 .
C20 C 0.6084(2) 0.58010(18) 0.61140(9) 0.0350(5) Uani 1.000000 .
C23 C 0.6721(2) 0.71749(18) 0.55395(10) 0.0369(6) Uani 1.000000 .
C22 C 0.5637(2) 0.68963(18) 0.54785(10) 0.0376(6) Uani 1.000000 .
C10 C 0.4231(2) 0.49908(19) 0.83106(10) 0.0379(6) Uani 1.000000 .
C3 C 0.5224(2) 0.36718(18) 0.65414(10) 0.0363(5) Uani 1.000000 .
C21 C 0.5300(2) 0.62116(19) 0.57577(10) 0.0379(6) Uani 1.000000 .
C7 C 0.4487(2) 0.34005(18) 0.72875(10) 0.0383(6) Uani 1.000000 .
C25 C 0.7184(2) 0.60682(18) 0.61902(10) 0.0355(5) Uani 1.000000 .
C27 C 0.9000(2) 0.61513(19) 0.67732(11) 0.0391(6) Uani 1.000000 .
C41 C 0.7071(2) 0.78777(19) 0.51928(10) 0.0391(6) Uani 1.000000 .
C26 C 0.8059(2) 0.55699(19) 0.65437(10) 0.0388(6) Uani 1.000000 .
C8 C 0.4190(2) 0.37789(18) 0.77679(11) 0.0406(6) Uani 1.000000 .
C24 C 0.7472(2) 0.67570(18) 0.59002(10) 0.0376(6) Uani 1.000000 .
C2 C 0.5639(2) 0.43444(19) 0.62181(10) 0.0380(6) Uani 1.000000 .
C42 C 0.7288(2) 0.75158(19) 0.46753(10) 0.0411(6) Uani 1.000000 .
C15 C 0.3337(2) 0.5537(2) 0.83188(11) 0.0414(6) Uani 1.000000 .
C14 C 0.3244(2) 0.5973(2) 0.87719(11) 0.0440(6) Uani 1.000000 .
C49 C 0.8056(2) 0.83779(18) 0.54622(10) 0.0387(6) Uani 1.000000 .
C13 C 0.3997(2) 0.5876(2) 0.92128(11) 0.0453(7) Uani 1.000000 .
C32 C 0.8862(2) 0.6681(2) 0.71849(11) 0.0461(7) Uani 1.000000 .
C11 C 0.5023(2) 0.4881(2) 0.87464(11) 0.0423(6) Uani 1.000000 .
C6 C 0.4386(3) 0.25333(19) 0.71716(12) 0.0465(7) Uani 1.000000 .
C4 C 0.5157(2) 0.28079(19) 0.64091(12) 0.0446(6) Uani 1.000000 .
C12 C 0.4881(2) 0.5332(2) 0.91915(11) 0.0439(6) Uani 1.000000 .
C1 C 0.5868(3) 0.4097(2) 0.56970(11) 0.0471(7) Uani 1.000000 .
C5 C 0.4733(3) 0.22362(19) 0.67301(12) 0.0479(7) Uani 1.000000 .
C34 C 0.8407(2) 0.4778(2) 0.62660(13) 0.0470(7) Uani 1.000000 .
C45 C 0.7866(2) 0.6941(2) 0.37444(11) 0.0499(7) Uani 1.000000 .
C43 C 0.7406(3) 0.6651(2) 0.45793(11) 0.0467(7) Uani 1.000000 .
C50 C 0.7894(2) 0.9044(2) 0.57872(12) 0.0457(6) Uani 1.000000 .
C30 C 1.0618(2) 0.7333(2) 0.71830(13) 0.0495(7) Uani 1.000000 .
C28 C 0.9987(2) 0.6219(2) 0.65808(12) 0.0464(7) Uani 1.000000 .
C44 C 0.7694(3) 0.6359(2) 0.41182(11) 0.0504(7) Uani 1.000000 .
C31 C 0.9649(3) 0.7264(2) 0.73868(13) 0.0515(7) Uani 1.000000 .
C47 C 0.7439(3) 0.8097(2) 0.42854(12) 0.0496(7) Uani 1.000000 .
C19 C 0.4118(2) 0.5911(2) 0.56581(11) 0.0475(7) Uani 1.000000 .
C29 C 1.0799(2) 0.6805(2) 0.67812(13) 0.0499(7) Uani 1.000000 .
C54 C 0.9132(2) 0.8141(2) 0.54251(13) 0.0511(7) Uani 1.000000 .
C46 C 0.7716(3) 0.7812(2) 0.38267(12) 0.0530(8) Uani 1.000000 .
C39 C 0.8522(3) 0.3989(2) 0.65062(14) 0.0522(7) Uani 1.000000 .
C18 C 0.5997(3) 0.4296(2) 0.87507(13) 0.0569(8) Uani 1.000000 .
C38 C 0.8833(3) 0.3238(2) 0.62442(15) 0.0588(8) Uani 1.000000 .
C17 C 0.3817(3) 0.6325(2) 0.97016(13) 0.0587(8) Uani 1.000000 .
C35 C 0.8629(3) 0.4806(2) 0.57585(14) 0.0561(8) Uani 1.000000 .
C9 C 0.3700(3) 0.3189(2) 0.81263(13) 0.0570(8) Uani 1.000000 .
C51 C 0.8763(3) 0.9457(2) 0.60838(14) 0.0532(8) Uani 1.000000 .
C16 C 0.2451(3) 0.5624(3) 0.78664(12) 0.0574(9) Uani 1.000000 .
C53 C 1.0001(3) 0.8550(3) 0.57193(15) 0.0613(9) Uani 1.000000 .
C52 C 0.9820(3) 0.9205(2) 0.60543(14) 0.0567(8) Uani 1.000000 .
C37 C 0.9039(3) 0.3311(3) 0.57560(15) 0.0637(9) Uani 1.000000 .
C48 C 0.8453(3) 0.5854(3) 0.32121(15) 0.0710(11) Uani 1.000000 .
C33 C 1.2288(3) 0.8111(3) 0.71696(19) 0.0718(11) Uani 1.000000 .
C36 C 0.8943(3) 0.4079(3) 0.55084(16) 0.0666(9) Uani 1.000000 .
C40 C 0.9489(4) 0.1830(3) 0.5707(2) 0.0835(13) Uani 1.000000 .
C55 C 1.0537(4) 1.0064(4) 0.6772(2) 0.0962(17) Uani 1.000000 .
H12 H 0.5398(2) 0.5264(2) 0.94839(11) 0.0527(8) Uiso 1.000000 R
H14 H 0.2654(2) 0.6343(2) 0.87782(11) 0.0528(8) Uiso 1.000000 R
H24 H 0.8196(2) 0.69441(18) 0.59504(10) 0.0451(7) Uiso 1.000000 R
H22 H 0.5119(2) 0.71770(18) 0.52431(10) 0.0451(7) Uiso 1.000000 R
H28 H 1.0111(2) 0.5865(2) 0.63110(12) 0.0557(8) Uiso 1.000000 R
H29 H 1.1453(2) 0.6840(2) 0.66462(13) 0.0598(9) Uiso 1.000000 R
H31 H 0.9531(3) 0.7612(2) 0.76603(13) 0.0618(9) Uiso 1.000000 R
H32 H 0.8218(2) 0.6639(2) 0.73278(11) 0.0553(8) Uiso 1.000000 R
H35 H 0.8564(3) 0.5327(2) 0.55838(14) 0.0673(10) Uiso 1.000000 R
H36 H 0.9087(3) 0.4120(3) 0.51726(16) 0.0800(11) Uiso 1.000000 R
H38 H 0.8891(3) 0.2708(2) 0.64087(15) 0.0706(10) Uiso 1.000000 R
H39 H 0.8396(3) 0.3941(2) 0.68444(14) 0.0626(9) Uiso 1.000000 R
H47 H 0.7352(3) 0.8683(2) 0.43371(12) 0.0596(8) Uiso 1.000000 R
H46 H 0.7804(3) 0.8206(2) 0.35702(12) 0.0636(9) Uiso 1.000000 R
H44 H 0.7770(3) 0.5773(2) 0.40628(11) 0.0604(9) Uiso 1.000000 R
H43 H 0.7290(3) 0.6254(2) 0.48293(11) 0.0561(8) Uiso 1.000000 R
H54 H 0.9265(2) 0.7704(2) 0.52011(13) 0.0613(9) Uiso 1.000000 R
H53 H 1.0716(3) 0.8386(3) 0.56926(15) 0.0735(11) Uiso 1.000000 R
H51 H 0.8631(3) 0.9902(2) 0.63019(14) 0.0638(9) Uiso 1.000000 R
H50 H 0.7182(2) 0.9221(2) 0.58081(12) 0.0548(8) Uiso 1.000000 R
H6 H 0.4089(3) 0.21573(19) 0.73885(12) 0.0558(8) Uiso 1.000000 R
H5 H 0.4681(3) 0.16545(19) 0.66483(12) 0.0574(8) Uiso 1.000000 R
H4 H 0.5393(2) 0.26167(19) 0.61096(12) 0.0535(8) Uiso 1.000000 R
H41 H 0.6459(2) 0.82835(19) 0.51217(10) 0.0469(7) Uiso 1.000000 R
H26 H 0.7710(2) 0.53599(19) 0.68305(10) 0.0465(7) Uiso 1.000000 R
H1a H 0.5208(5) 0.3884(15) 0.5497(3) 0.0706(10) Uiso 1.000000 GR
H1b H 0.6124(19) 0.4590(4) 0.5531(4) 0.0706(10) Uiso 1.000000 GR
H1c H 0.6420(15) 0.3656(11) 0.57285(12) 0.0706(10) Uiso 1.000000 GR
H19a H 0.4079(3) 0.5366(8) 0.5486(8) 0.0713(11) Uiso 1.000000 GR
H19b H 0.3843(7) 0.5853(15) 0.59786(13) 0.0713(11) Uiso 1.000000 GR
H19c H 0.3684(4) 0.6325(8) 0.5447(8) 0.0713(11) Uiso 1.000000 GR
H18a H 0.5763(5) 0.3708(3) 0.8764(10) 0.0854(12) Uiso 1.000000 GR
H18b H 0.6319(13) 0.4387(13) 0.8445(5) 0.0854(12) Uiso 1.000000 GR
H18c H 0.6529(10) 0.4419(12) 0.9046(6) 0.0854(12) Uiso 1.000000 GR
H17a H 0.362(2) 0.6914(5) 0.9628(2) 0.0880(13) Uiso 1.000000 GR
H17b H 0.3238(16) 0.6043(11) 0.9844(6) 0.0880(13) Uiso 1.000000 GR
H17c H 0.4480(7) 0.6304(16) 0.9944(4) 0.0880(13) Uiso 1.000000 GR
H9a H 0.358(2) 0.3504(5) 0.8426(5) 0.0856(13) Uiso 1.000000 GR
H9b H 0.3016(11) 0.2966(14) 0.7956(4) 0.0856(13) Uiso 1.000000 GR
H9c H 0.4197(10) 0.2723(10) 0.8226(8) 0.0856(13) Uiso 1.000000 GR
H16a H 0.2775(3) 0.5747(19) 0.7565(2) 0.0861(13) Uiso 1.000000 GR
H16b H 0.2044(15) 0.5097(7) 0.7818(7) 0.0861(13) Uiso 1.000000 GR
H16c H 0.1967(14) 0.6084(12) 0.7926(5) 0.0861(13) Uiso 1.000000 GR
H48a H 0.871(3) 0.5792(5) 0.2888(6) 0.1065(16) Uiso 1.000000 GR
H48b H 0.9025(19) 0.5694(7) 0.3483(7) 0.1065(16) Uiso 1.000000 GR
H48c H 0.7827(7) 0.5489(4) 0.3220(12) 0.1065(16) Uiso 1.000000 GR
H33a H 1.2068(4) 0.819(2) 0.6808(3) 0.1078(17) Uiso 1.000000 GR
H33b H 1.2642(15) 0.8622(12) 0.7316(9) 0.1078(17) Uiso 1.000000 GR
H33c H 1.2788(12) 0.7636(9) 0.7225(11) 0.1078(17) Uiso 1.000000 GR
H40a H 0.970(3) 0.1413(6) 0.5472(5) 0.125(2) Uiso 1.000000 GR
H40b H 1.005(2) 0.1871(6) 0.6002(8) 0.125(2) Uiso 1.000000 GR
H40c H 0.8810(9) 0.1658(11) 0.5813(13) 0.125(2) Uiso 1.000000 GR
H55a H 1.009(3) 1.0554(14) 0.6656(2) 0.144(3) Uiso 1.000000 GR
H55b H 1.016(3) 0.9721(8) 0.6994(8) 0.144(3) Uiso 1.000000 GR
H55c H 1.1225(4) 1.025(2) 0.6957(9) 0.144(3) Uiso 1.000000 GR

loop_
_atom_site_aniso_label
_atom_site_aniso_U_11
_atom_site_aniso_U_22
_atom_site_aniso_U_33
_atom_site_aniso_U_12
_atom_site_aniso_U_13
_atom_site_aniso_U_23
Co1 0.0308(2) 0.0279(2) 0.0328(2) 0.00043(15) 0.00772(15) -0.00100(16)
Cl1 0.0375(3) 0.0469(4) 0.0425(3) -0.0009(3) 0.0060(2) -0.0029(3)
Cl2 0.0547(4) 0.0524(4) 0.0491(4) 0.0197(3) 0.0139(3) 0.0074(3)
N2 0.0363(10) 0.0337(11) 0.0385(11) -0.0019(9) 0.0101(8) 0.0002(9)
N1 0.0315(9) 0.0369(12) 0.0337(11) -0.0031(9) 0.0087(8) -0.0002(9)
N3 0.0385(11) 0.0353(12) 0.0377(11) 0.0001(9) 0.0135(9) 0.0012(9)
O2 0.0645(14) 0.0840(18) 0.0455(12) 0.0049(13) 0.0203(10) -0.0031(12)
O4 0.0486(12) 0.0642(16) 0.0933(18) -0.0146(12) 0.0160(12) -0.0273(14)
O3 0.0419(12) 0.089(2) 0.120(2) -0.0094(13) 0.0019(14) -0.0341(19)
O1 0.097(2) 0.0618(17) 0.098(2) 0.0122(15) 0.0451(17) -0.0074(15)
C20 0.0365(12) 0.0378(14) 0.0328(12) -0.0028(11) 0.0116(10) -0.0029(10)
C23 0.0378(12) 0.0381(14) 0.0365(13) 0.0011(11) 0.0114(10) -0.0018(11)
C22 0.0368(12) 0.0424(15) 0.0342(12) 0.0008(11) 0.0069(10) 0.0013(11)
C10 0.0411(13) 0.0371(13) 0.0372(13) -0.0075(11) 0.0120(10) -0.0001(11)
C3 0.0361(12) 0.0369(14) 0.0370(13) -0.0001(11) 0.0091(10) -0.0035(11)
C21 0.0373(12) 0.0443(16) 0.0329(13) -0.0031(11) 0.0075(10) -0.0007(11)
C7 0.0385(13) 0.0345(14) 0.0437(14) 0.0012(11) 0.0123(11) 0.0043(11)
C25 0.0353(12) 0.0378(14) 0.0347(12) 0.0006(11) 0.0094(10) -0.0019(11)
C27 0.0327(12) 0.0412(15) 0.0434(14) 0.0007(11) 0.0055(10) 0.0031(12)
C41 0.0378(12) 0.0388(14) 0.0421(14) 0.0026(11) 0.0106(10) 0.0042(12)
C26 0.0357(12) 0.0416(15) 0.0400(14) -0.0003(11) 0.0088(10) 0.0034(12)
C8 0.0442(14) 0.0357(14) 0.0447(15) 0.0001(12) 0.0150(11) 0.0041(12)
C24 0.0329(12) 0.0413(15) 0.0400(13) -0.0001(11) 0.0104(10) -0.0001(11)
C2 0.0361(12) 0.0423(15) 0.0367(13) -0.0012(11) 0.0088(10) -0.0059(11)
C42 0.0423(13) 0.0441(15) 0.0382(14) 0.0001(12) 0.0104(11) 0.0053(12)
C15 0.0403(13) 0.0437(15) 0.0429(14) -0.0031(12) 0.0147(11) 0.0011(12)
C14 0.0431(14) 0.0439(16) 0.0487(15) -0.0029(12) 0.0195(12) -0.0042(13)
C49 0.0374(12) 0.0375(14) 0.0437(14) 0.0015(11) 0.0142(11) 0.0071(11)
C13 0.0505(15) 0.0436(16) 0.0449(15) -0.0131(13) 0.0168(12) -0.0026(13)
C32 0.0378(13) 0.0531(18) 0.0486(16) 0.0015(13) 0.0103(11) 0.0007(14)
C11 0.0438(14) 0.0436(16) 0.0420(14) -0.0016(12) 0.0147(11) 0.0077(12)
C6 0.0537(16) 0.0358(15) 0.0529(17) -0.0009(13) 0.0173(13) 0.0021(13)
C4 0.0487(15) 0.0380(15) 0.0493(16) 0.0016(12) 0.0143(12) -0.0076(12)
C12 0.0489(15) 0.0450(16) 0.0390(14) -0.0076(13) 0.0103(12) 0.0032(12)
C1 0.0560(16) 0.0493(17) 0.0387(14) -0.0057(14) 0.0158(12) -0.0063(13)
C5 0.0572(17) 0.0307(14) 0.0584(18) 0.0013(13) 0.0176(14) -0.0042(13)
C34 0.0380(13) 0.0418(16) 0.0600(18) 0.0010(12) 0.0034(13) 0.0014(13)
C45 0.0443(14) 0.068(2) 0.0398(14) 0.0002(14) 0.0124(12) -0.0018(14)
C43 0.0546(16) 0.0479(17) 0.0402(14) 0.0033(14) 0.0154(12) 0.0074(13)
C50 0.0379(13) 0.0464(16) 0.0540(16) 0.0030(12) 0.0111(12) 0.0011(13)
C30 0.0380(14) 0.0461(17) 0.0633(19) -0.0006(13) 0.0038(13) -0.0057(14)
C28 0.0418(14) 0.0445(17) 0.0552(17) -0.0007(12) 0.0148(12) -0.0042(13)
C44 0.0543(17) 0.0536(18) 0.0445(16) 0.0043(14) 0.0121(13) -0.0022(14)
C31 0.0478(15) 0.0525(19) 0.0551(18) -0.0012(14) 0.0110(13) -0.0090(15)
C47 0.0526(16) 0.0511(18) 0.0470(16) 0.0013(14) 0.0133(13) 0.0081(14)
C19 0.0388(13) 0.0610(19) 0.0426(15) -0.0091(13) 0.0056(11) 0.0081(14)
C29 0.0339(13) 0.0536(18) 0.0644(19) -0.0010(13) 0.0147(12) -0.0034(15)
C54 0.0430(15) 0.0502(18) 0.0635(19) 0.0008(13) 0.0195(13) -0.0063(15)
C46 0.0560(17) 0.063(2) 0.0424(15) 0.0009(15) 0.0152(13) 0.0130(15)
C39 0.0478(15) 0.0437(17) 0.0637(19) 0.0017(13) 0.0039(14) 0.0029(15)
C18 0.0572(18) 0.064(2) 0.0505(17) 0.0164(16) 0.0104(14) 0.0105(16)
C38 0.0471(16) 0.0452(18) 0.085(2) 0.0048(14) 0.0141(16) 0.0123(17)
C17 0.067(2) 0.058(2) 0.0528(18) -0.0115(17) 0.0153(15) -0.0148(16)
C35 0.0538(17) 0.058(2) 0.0589(19) 0.0062(15) 0.0153(15) -0.0066(16)
C9 0.084(2) 0.0397(16) 0.0555(18) -0.0119(16) 0.0357(17) -0.0012(14)
C51 0.0459(15) 0.0495(18) 0.0646(19) -0.0020(14) 0.0093(14) -0.0101(16)
C16 0.0438(15) 0.081(3) 0.0489(17) 0.0092(16) 0.0137(13) -0.0042(17)
C53 0.0368(15) 0.066(2) 0.084(2) -0.0011(15) 0.0178(15) -0.0037(19)
C52 0.0406(14) 0.057(2) 0.071(2) -0.0087(14) 0.0051(14) -0.0060(17)
C37 0.0577(19) 0.065(2) 0.071(2) 0.0025(17) 0.0195(17) -0.0061(19)
C48 0.069(2) 0.086(3) 0.064(2) -0.009(2) 0.0287(18) -0.024(2)
C33 0.0405(16) 0.058(2) 0.120(3) -0.0087(15) 0.0207(18) -0.022(2)
C36 0.069(2) 0.065(2) 0.070(2) 0.0131(19) 0.0231(18) -0.0053(19)
C40 0.072(2) 0.061(2) 0.129(4) -0.003(2) 0.055(3) -0.016(3)
C55 0.063(2) 0.100(4) 0.119(4) -0.010(2) -0.008(2) -0.047(3)

loop_
_atom_type_symbol
_atom_type_scat_dispersion_real
_atom_type_scat_dispersion_imag
_atom_type_scat_Cromer_Mann_a1
_atom_type_scat_Cromer_Mann_a2
_atom_type_scat_Cromer_Mann_a3
_atom_type_scat_Cromer_Mann_a4
_atom_type_scat_Cromer_Mann_b1
_atom_type_scat_Cromer_Mann_b2
_atom_type_scat_Cromer_Mann_b3
_atom_type_scat_Cromer_Mann_b4
_atom_type_scat_Cromer_Mann_c
_atom_type_scat_source
_atom_type_scat_dispersion_source
C 0.01920 0.00962 2.31000 1.02000 1.58860 0.86500 20.84390 10.20750 0.56870 51.65120 0.215599998832 'International Tables Volume C Table 6.1.1.4 (pp. 500-502)' 'Henke, Gullikson and Davis, At. Data and Nucl. Data Tables, 1993, 54, 2'
Co -2.41037 3.56694 12.28410 7.34090 4.00340 2.34880 4.27910 0.27840 13.53590 71.16920 1.01180005074 'International Tables Volume C Table 6.1.1.4 (pp. 500-502)' 'Henke, Gullikson and Davis, At. Data and Nucl. Data Tables, 1993, 54, 2'
Cl 0.36843 0.69943 11.46040 7.19640 6.25560 1.64550 0.01040 1.16620 18.51940 47.77840 -9.55739974976 'International Tables Volume C Table 6.1.1.4 (pp. 500-502)' 'Henke, Gullikson and Davis, At. Data and Nucl. Data Tables, 1993, 54, 2'
H 0.00000 0.00000 0.49300 0.32291 0.14019 0.04081 10.51090 26.12570 3.14236 57.79970 0.0030380000826 'International Tables Volume C Table 6.1.1.4 (pp. 500-502)' 'Henke, Gullikson and Davis, At. Data and Nucl. Data Tables, 1993, 54, 2'
O 0.05239 0.03377 3.04850 2.28680 1.54630 0.86700 13.27710 5.70110 0.32390 32.90890 0.250800013542 'International Tables Volume C Table 6.1.1.4 (pp. 500-502)' 'Henke, Gullikson and Davis, At. Data and Nucl. Data Tables, 1993, 54, 2'
N 0.03256 0.01839 12.21260 3.13220 2.01250 1.16630 0.00570 9.89330 28.99750 0.58260 -11.5290002823 'International Tables Volume C Table 6.1.1.4 (pp. 500-502)' 'Henke, Gullikson and Davis, At. Data and Nucl. Data Tables, 1993, 54, 2'

loop_
_geom_angle_atom_site_label_1
_geom_angle_atom_site_label_2
_geom_angle_atom_site_label_3
_geom_angle
_geom_angle_site_symmetry_1
_geom_angle_site_symmetry_3
_geom_angle_publ_flag
Cl2 Co1 Cl1 116.13(3) . . ?
N2 Co1 Cl1 117.13(7) . . ?
N2 Co1 Cl2 126.71(7) . . ?
N1 Co1 Cl1 100.65(6) . . ?
N1 Co1 Cl2 93.68(6) . . ?
N1 Co1 N2 74.98(8) . . ?
N3 Co1 Cl1 93.03(6) . . ?
N3 Co1 Cl2 104.17(6) . . ?
N3 Co1 N2 74.96(8) . . ?
N3 Co1 N1 149.94(8) . . ?
C3 N2 Co1 119.43(18) . . ?
C7 N2 Co1 119.89(18) . . ?
C7 N2 C3 120.5(2) . . ?
C20 N1 Co1 126.27(16) . . ?
C2 N1 Co1 113.22(18) . . ?
C2 N1 C20 119.9(2) . . ?
C10 N3 Co1 125.96(17) . . ?
C8 N3 Co1 113.19(18) . . ?
C8 N3 C10 120.6(2) . . ?
C48 O2 C45 117.0(3) . . ?
C33 O4 C30 117.6(3) . . ?
C55 O3 C52 115.8(3) . . ?
C40 O1 C37 117.4(3) . . ?
C21 C20 N1 119.3(2) . . ?
C25 C20 N1 119.5(2) . . ?
C25 C20 C21 121.2(2) . . ?
C41 C23 C22 120.4(2) . . ?
C24 C23 C22 117.7(2) . . ?
C24 C23 C41 121.8(2) . . ?
C21 C22 C23 122.3(2) . . ?
H22 C22 C23 118.86(16) . . ?
H22 C22 C21 118.86(15) . . ?
C15 C10 N3 119.5(2) . . ?
C11 C10 N3 119.3(3) . . ?
C11 C10 C15 121.1(3) . . ?
C2 C3 N2 115.8(2) . . ?
C4 C3 N2 120.8(3) . . ?
C4 C3 C2 123.4(2) . . ?
C22 C21 C20 118.3(2) . . ?
C19 C21 C20 121.8(2) . . ?
C19 C21 C22 119.9(2) . . ?
C8 C7 N2 115.6(2) . . ?
C6 C7 N2 121.2(3) . . ?
C6 C7 C8 123.1(2) . . ?
C26 C25 C20 121.1(2) . . ?
C24 C25 C20 118.0(2) . . ?
C24 C25 C26 120.7(2) . . ?
C32 C27 C26 119.1(2) . . ?
C28 C27 C26 123.8(3) . . ?
C28 C27 C32 117.0(3) . . ?
C42 C41 C23 111.8(2) . . ?
C49 C41 C23 111.3(2) . . ?
C49 C41 C42 111.6(2) . . ?
H41 C41 C23 107.31(14) . . ?
H41 C41 C42 107.31(15) . . ?
H41 C41 C49 107.31(14) . . ?
C27 C26 C25 111.6(2) . . ?
C34 C26 C25 109.9(2) . . ?
C34 C26 C27 114.7(2) . . ?
H26 C26 C25 106.73(14) . . ?
H26 C26 C27 106.73(15) . . ?
H26 C26 C34 106.73(16) . . ?
C7 C8 N3 116.3(2) . . ?
C9 C8 N3 126.0(3) . . ?
C9 C8 C7 117.7(2) . . ?
C25 C24 C23 122.6(2) . . ?
H24 C24 C23 118.71(15) . . ?
H24 C24 C25 118.71(15) . . ?
C3 C2 N1 116.2(2) . . ?
C1 C2 N1 125.5(3) . . ?
C1 C2 C3 118.3(2) . . ?
C43 C42 C41 123.8(3) . . ?
C47 C42 C41 118.3(3) . . ?
C47 C42 C43 117.7(3) . . ?
C14 C15 C10 118.4(3) . . ?
C16 C15 C10 121.8(3) . . ?
C16 C15 C14 119.7(3) . . ?
C13 C14 C15 122.5(3) . . ?
H14 C14 C15 118.75(17) . . ?
H14 C14 C13 118.75(18) . . ?
C50 C49 C41 119.6(2) . . ?
C54 C49 C41 122.2(3) . . ?
C54 C49 C50 118.0(3) . . ?
C12 C13 C14 117.7(3) . . ?
C17 C13 C14 120.1(3) . . ?
C17 C13 C12 122.2(3) . . ?
C31 C32 C27 122.0(3) . . ?
H32 C32 C27 119.00(16) . . ?
H32 C32 C31 119.00(18) . . ?
C12 C11 C10 117.8(3) . . ?
C18 C11 C10 122.5(3) . . ?
C18 C11 C12 119.7(3) . . ?
C5 C6 C7 118.9(3) . . ?
H6 C6 C7 120.53(17) . . ?
H6 C6 C5 120.53(18) . . ?
C5 C4 C3 118.9(3) . . ?
H4 C4 C3 120.56(17) . . ?
H4 C4 C5 120.56(17) . . ?
C11 C12 C13 122.5(3) . . ?
H12 C12 C13 118.77(17) . . ?
H12 C12 C11 118.77(17) . . ?
H1a C1 C2 109.5 . . ?
H1b C1 C2 109.5 . . ?
H1b C1 H1a 109.5 . . ?
H1c C1 C2 109.5 . . ?
H1c C1 H1a 109.5 . . ?
H1c C1 H1b 109.5 . . ?
C4 C5 C6 119.6(3) . . ?
H5 C5 C6 120.20(18) . . ?
H5 C5 C4 120.20(17) . . ?
C39 C34 C26 121.0(3) . . ?
C35 C34 C26 122.7(3) . . ?
C35 C34 C39 116.3(3) . . ?
C44 C45 O2 124.4(3) . . ?
C46 C45 O2 116.1(3) . . ?
C46 C45 C44 119.5(3) . . ?
C44 C43 C42 121.7(3) . . ?
H43 C43 C42 119.13(16) . . ?
H43 C43 C44 119.1(2) . . ?
C51 C50 C49 121.9(3) . . ?
H50 C50 C49 119.07(16) . . ?
H50 C50 C51 119.07(18) . . ?
C31 C30 O4 115.6(3) . . ?
C29 C30 O4 124.5(3) . . ?
C29 C30 C31 119.9(3) . . ?
C29 C28 C27 121.9(3) . . ?
H28 C28 C27 119.05(18) . . ?
H28 C28 C29 119.05(18) . . ?
C43 C44 C45 119.7(3) . . ?
H44 C44 C45 120.15(19) . . ?
H44 C44 C43 120.1(2) . . ?
C30 C31 C32 120.0(3) . . ?
H31 C31 C32 119.99(18) . . ?
H31 C31 C30 119.99(19) . . ?
C46 C47 C42 120.8(3) . . ?
H47 C47 C42 119.58(19) . . ?
H47 C47 C46 119.6(2) . . ?
H19a C19 C21 109.5 . . ?
H19b C19 C21 109.5 . . ?
H19b C19 H19a 109.5 . . ?
H19c C19 C21 109.5 . . ?
H19c C19 H19a 109.5 . . ?
H19c C19 H19b 109.5 . . ?
C28 C29 C30 119.2(3) . . ?
H29 C29 C30 120.42(17) . . ?
H29 C29 C28 120.42(18) . . ?
C53 C54 C49 120.4(3) . . ?
H54 C54 C49 119.82(18) . . ?
H54 C54 C53 119.82(19) . . ?
C47 C46 C45 120.5(3) . . ?
H46 C46 C45 119.77(17) . . ?
H46 C46 C47 119.8(2) . . ?
C38 C39 C34 121.3(3) . . ?
H39 C39 C34 119.4(2) . . ?
H39 C39 C38 119.4(2) . . ?
H18a C18 C11 109.5 . . ?
H18b C18 C11 109.5 . . ?
H18b C18 H18a 109.5 . . ?
H18c C18 C11 109.5 . . ?
H18c C18 H18a 109.5 . . ?
H18c C18 H18b 109.5 . . ?
C37 C38 C39 119.3(3) . . ?
H38 C38 C39 120.3(2) . . ?
H38 C38 C37 120.3(2) . . ?
H17a C17 C13 109.5 . . ?
H17b C17 C13 109.5 . . ?
H17b C17 H17a 109.5 . . ?
H17c C17 C13 109.5 . . ?
H17c C17 H17a 109.5 . . ?
H17c C17 H17b 109.5 . . ?
C36 C35 C34 122.2(3) . . ?
H35 C35 C34 118.88(19) . . ?
H35 C35 C36 118.9(2) . . ?
H9a C9 C8 109.5 . . ?
H9b C9 C8 109.5 . . ?
H9b C9 H9a 109.5 . . ?
H9c C9 C8 109.5 . . ?
H9c C9 H9a 109.5 . . ?
H9c C9 H9b 109.5 . . ?
C52 C51 C50 119.7(3) . . ?
H51 C51 C50 120.15(18) . . ?
H51 C51 C52 120.1(2) . . ?
H16a C16 C15 109.5 . . ?
H16b C16 C15 109.5 . . ?
H16b C16 H16a 109.5 . . ?
H16c C16 C15 109.5 . . ?
H16c C16 H16a 109.5 . . ?
H16c C16 H16b 109.5 . . ?
C52 C53 C54 120.7(3) . . ?
H53 C53 C54 119.65(19) . . ?
H53 C53 C52 119.65(18) . . ?
C51 C52 O3 124.2(3) . . ?
C53 C52 O3 116.5(3) . . ?
C53 C52 C51 119.3(3) . . ?
C38 C37 O1 123.7(4) . . ?
C36 C37 O1 115.2(3) . . ?
C36 C37 C38 121.0(4) . . ?
H48a C48 O2 109.5 . . ?
H48b C48 O2 109.5 . . ?
H48b C48 H48a 109.5 . . ?
H48c C48 O2 109.5 . . ?
H48c C48 H48a 109.5 . . ?
H48c C48 H48b 109.5 . . ?
H33a C33 O4 109.5 . . ?
H33b C33 O4 109.5 . . ?
H33b C33 H33a 109.5 . . ?
H33c C33 O4 109.5 . . ?
H33c C33 H33a 109.5 . . ?
H33c C33 H33b 109.5 . . ?
C37 C36 C35 119.8(4) . . ?
H36 C36 C35 120.1(2) . . ?
H36 C36 C37 120.1(2) . . ?
H40a C40 O1 109.5 . . ?
H40b C40 O1 109.5 . . ?
H40b C40 H40a 109.5 . . ?
H40c C40 O1 109.5 . . ?
H40c C40 H40a 109.5 . . ?
H40c C40 H40b 109.5 . . ?
H55a C55 O3 109.5 . . ?
H55b C55 O3 109.5 . . ?
H55b C55 H55a 109.5 . . ?
H55c C55 O3 109.5 . . ?
H55c C55 H55a 109.5 . . ?
H55c C55 H55b 109.5 . . ?

loop_
_geom_bond_atom_site_label_1
_geom_bond_atom_site_label_2
_geom_bond_distance
_geom_bond_site_symmetry_2
_geom_bond_publ_flag
Co1 Cl1 2.2372(7) . ?
Co1 Cl2 2.2352(8) . ?
Co1 N2 2.041(2) . ?
Co1 N1 2.286(2) . ?
Co1 N3 2.282(2) . ?
N2 C3 1.342(3) . ?
N2 C7 1.335(3) . ?
N1 C20 1.442(3) . ?
N1 C2 1.280(4) . ?
N3 C10 1.434(4) . ?
N3 C8 1.284(4) . ?
O2 C45 1.370(4) . ?
O2 C48 1.418(5) . ?
O4 C30 1.369(4) . ?
O4 C33 1.428(4) . ?
O3 C52 1.369(4) . ?
O3 C55 1.436(6) . ?
O1 C37 1.408(5) . ?
O1 C40 1.375(5) . ?
C20 C21 1.398(4) . ?
C20 C25 1.404(3) . ?
C23 C22 1.391(4) . ?
C23 C41 1.527(4) . ?
C23 C24 1.386(4) . ?
C22 C21 1.392(4) . ?
C22 H22 0.9300 . ?
C10 C15 1.395(4) . ?
C10 C11 1.402(4) . ?
C3 C2 1.487(4) . ?
C3 C4 1.388(4) . ?
C21 C19 1.515(4) . ?
C7 C8 1.491(4) . ?
C7 C6 1.385(4) . ?
C25 C26 1.527(4) . ?
C25 C24 1.392(4) . ?
C27 C26 1.523(4) . ?
C27 C32 1.392(4) . ?
C27 C28 1.390(4) . ?
C41 C42 1.536(4) . ?
C41 C49 1.526(4) . ?
C41 H41 0.9800 . ?
C26 C34 1.526(4) . ?
C26 H26 0.9800 . ?
C8 C9 1.505(4) . ?
C24 H24 0.9300 . ?
C2 C1 1.493(4) . ?
C42 C43 1.380(4) . ?
C42 C47 1.402(4) . ?
C15 C14 1.392(4) . ?
C15 C16 1.498(4) . ?
C14 C13 1.383(4) . ?
C14 H14 0.9300 . ?
C49 C50 1.377(4) . ?
C49 C54 1.394(4) . ?
C13 C12 1.388(4) . ?
C13 C17 1.510(4) . ?
C32 C31 1.377(4) . ?
C32 H32 0.9300 . ?
C11 C12 1.400(4) . ?
C11 C18 1.505(4) . ?
C6 C5 1.378(4) . ?
C6 H6 0.9300 . ?
C4 C5 1.383(4) . ?
C4 H4 0.9300 . ?
C12 H12 0.9300 . ?
C1 H1a 0.9600 . ?
C1 H1b 0.9600 . ?
C1 H1c 0.9600 . ?
C5 H5 0.9300 . ?
C34 C39 1.379(5) . ?
C34 C35 1.405(5) . ?
C45 C44 1.378(5) . ?
C45 C46 1.389(5) . ?
C43 C44 1.392(4) . ?
C43 H43 0.9300 . ?
C50 C51 1.386(4) . ?
C50 H50 0.9300 . ?
C30 C31 1.384(4) . ?
C30 C29 1.384(5) . ?
C28 C29 1.398(4) . ?
C28 H28 0.9300 . ?
C44 H44 0.9300 . ?
C31 H31 0.9300 . ?
C47 C46 1.377(4) . ?
C47 H47 0.9300 . ?
C19 H19a 0.9600 . ?
C19 H19b 0.9600 . ?
C19 H19c 0.9600 . ?
C29 H29 0.9300 . ?
C54 C53 1.381(5) . ?
C54 H54 0.9300 . ?
C46 H46 0.9300 . ?
C39 C38 1.437(5) . ?
C39 H39 0.9300 . ?
C18 H18a 0.9600 . ?
C18 H18b 0.9600 . ?
C18 H18c 0.9600 . ?
C38 C37 1.353(5) . ?
C38 H38 0.9300 . ?
C17 H17a 0.9600 . ?
C17 H17b 0.9600 . ?
C17 H17c 0.9600 . ?
C35 C36 1.392(5) . ?
C35 H35 0.9300 . ?
C9 H9a 0.9600 . ?
C9 H9b 0.9600 . ?
C9 H9c 0.9600 . ?
C51 C52 1.374(4) . ?
C51 H51 0.9300 . ?
C16 H16a 0.9600 . ?
C16 H16b 0.9600 . ?
C16 H16c 0.9600 . ?
C53 C52 1.388(5) . ?
C53 H53 0.9300 . ?
C37 C36 1.358(6) . ?
C48 H48a 0.9600 . ?
C48 H48b 0.9600 . ?
C48 H48c 0.9600 . ?
C33 H33a 0.9600 . ?
C33 H33b 0.9600 . ?
C33 H33c 0.9600 . ?
C36 H36 0.9300 . ?
C40 H40a 0.9600 . ?
C40 H40b 0.9600 . ?
C40 H40c 0.9600 . ?
C55 H55a 0.9600 . ?
C55 H55b 0.9600 . ?
C55 H55c 0.9600 . ?
